data_4024285
loop_
_publ_author_name
'Nathalie Chopin'
'H\'el\`ene G\'erard'
'Isabelle Chataigner'
'Serge R. Piettre'

_publ_section_title
;
Benzofurans as Efficient Dienophiles in Normal Electron Demand [4 + 2]
Cycloadditions
;
_journal_name_full 'Journal of Organic Chemistry'
_journal_page_first 1237
_journal_page_last 1246
_journal_paper_doi 10.1021/jo802205d
_journal_volume 74
_journal_year 2009
_chemical_formula_moiety 'C19 H23 N O5'
_chemical_formula_sum 'C19 H23 N O5'
_chemical_formula_weight 345.38
_chemical_name_systematic
; 
 ? 
;
_space_group_IT_number 61
_symmetry_cell_setting orthorhombic
_symmetry_space_group_name_Hall '-P 2ac 2ab'
_symmetry_space_group_name_H-M 'P b c a'
_atom_sites_solution_hydrogens geom
_atom_sites_solution_primary direct
_atom_sites_solution_secondary difmap
_audit_creation_method SHELXL-97
_cell_angle_alpha 90.00
_cell_angle_beta 90.00
_cell_angle_gamma 90.00
_cell_formula_units_Z 8
_cell_length_a 12.3707(9)
_cell_length_b 11.5748(9)
_cell_length_c 25.612(2)
_cell_measurement_temperature 296(2)
_cell_volume 3667.3(5)
_computing_cell_refinement 'Bruker SMART'
_computing_data_collection 'Bruker SMART'
_computing_data_reduction 'Bruker SAINT'
_computing_molecular_graphics 'Bruker SHELXTL'
_computing_publication_material 'Bruker SHELXTL'
_computing_structure_refinement 'SHELXL-97 (Sheldrick, 1997)'
_computing_structure_solution 'SHELXS-97 (Sheldrick, 1990)'
_diffrn_ambient_temperature 296(2)
_diffrn_measured_fraction_theta_full 0.999
_diffrn_measured_fraction_theta_max 0.999
_diffrn_measurement_device_type 'CCD area detector'
_diffrn_measurement_method 'phi and omega scans'
_diffrn_radiation_monochromator graphite
_diffrn_radiation_source 'fine-focus sealed tube'
_diffrn_radiation_type MoK\a
_diffrn_radiation_wavelength 0.71073
_diffrn_reflns_av_R_equivalents 0.0235
_diffrn_reflns_av_sigmaI/netI 0.0152
_diffrn_reflns_limit_h_max 15
_diffrn_reflns_limit_h_min -15
_diffrn_reflns_limit_k_max 14
_diffrn_reflns_limit_k_min -14
_diffrn_reflns_limit_l_max 32
_diffrn_reflns_limit_l_min -31
_diffrn_reflns_number 27486
_diffrn_reflns_theta_full 26.40
_diffrn_reflns_theta_max 26.40
_diffrn_reflns_theta_min 2.29
_exptl_absorpt_coefficient_mu 0.091
_exptl_absorpt_correction_T_max 0.964
_exptl_absorpt_correction_T_min 0.84
_exptl_absorpt_correction_type empirical
_exptl_crystal_colour colorless
_exptl_crystal_density_diffrn 1.251
_exptl_crystal_density_meas 0
_exptl_crystal_density_method 'not measured'
_exptl_crystal_description PRISM
_exptl_crystal_F_000 1472
_exptl_crystal_size_max 0.90
_exptl_crystal_size_mid 0.50
_exptl_crystal_size_min 0.40
_refine_diff_density_max 0.537
_refine_diff_density_min -0.262
_refine_diff_density_rms 0.050
_refine_ls_extinction_coef 0.0063(9)
_refine_ls_extinction_expression Fc^*^=kFc[1+0.001xFc^2^\l^3^/sin(2\q)]^-1/4^
_refine_ls_extinction_method SHELXL
_refine_ls_goodness_of_fit_ref 1.058
_refine_ls_hydrogen_treatment mixed
_refine_ls_matrix_type full
_refine_ls_number_parameters 278
_refine_ls_number_reflns 3757
_refine_ls_number_restraints 1
_refine_ls_restrained_S_all 1.073
_refine_ls_R_factor_all 0.0593
_refine_ls_R_factor_gt 0.0516
_refine_ls_shift/su_max 0.001
_refine_ls_shift/su_mean 0.000
_refine_ls_structure_factor_coef Fsqd
_refine_ls_weighting_details 'calc w=1/[\s^2^(Fo^2^)+(0.0847P)^2^+1.0051P] where P=(Fo^2^+2Fc^2^)/3'
_refine_ls_weighting_scheme calc
_refine_ls_wR_factor_gt 0.1492
_refine_ls_wR_factor_ref 0.1569
_reflns_number_gt 3146
_reflns_number_total 3757
_reflns_threshold_expression >2sigma(I)
_cod_data_source_file jo802205d_si_001.cif
_cod_data_source_block nc139_1t
_cod_depositor_comments
;
The following automatic conversions were performed:
'_symmetry_cell_setting' value 'Orthorhombic' changed to 'orthorhombic'
according to '/home/saulius/struct/CIF-dictionaries/cif_core.dic'
dictionary named 'cif_core.dic' version 2.4.1 from
2010-06-29.

'_exptl_absorpt_correction_type' value 'Empirical' changed to
'empirical' according to
'/home/saulius/struct/CIF-dictionaries/cif_core.dic' dictionary named
'cif_core.dic' version 2.4.1 from 2010-06-29.

Automatic conversion script
Id: cif_fix_enum 1527 2010-12-29 10:47:43Z saulius 
;
_cod_original_sg_symbol_Hall -P2ac2ab
_cod_original_sg_symbol_H-M Pbca
_cod_database_code 4024285

loop_
_symmetry_equiv_pos_as_xyz
'x, y, z'
'-x+1/2, -y, z+1/2'
'-x, y+1/2, -z+1/2'
'x+1/2, -y+1/2, -z'
'-x, -y, -z'
'x-1/2, y, -z-1/2'
'x, -y-1/2, z-1/2'
'-x-1/2, y-1/2, z'

loop_
_atom_site_label
_atom_site_type_symbol
_atom_site_fract_x
_atom_site_fract_y
_atom_site_fract_z
_atom_site_U_iso_or_equiv
_atom_site_adp_type
_atom_site_occupancy
_atom_site_symmetry_multiplicity
_atom_site_calc_flag
_atom_site_refinement_flags
_atom_site_disorder_assembly
_atom_site_disorder_group
O3 O 0.23870(9) 0.23695(11) 0.58274(5) 0.0524(3) Uani 1 1 d . . .
O1 O 0.58478(9) 0.26121(12) 0.59005(5) 0.0580(4) Uani 1 1 d . . .
O4 O 0.39792(11) 0.22836(14) 0.70488(5) 0.0691(4) Uani 1 1 d . . .
C14 C 0.35489(13) 0.18361(14) 0.66788(6) 0.0454(4) Uani 1 1 d D . .
O5 O 0.25383(11) 0.01270(11) 0.65684(6) 0.0709(4) Uani 1 1 d . . .
C12 C 0.32856(13) 0.16561(15) 0.56980(6) 0.0451(4) Uani 1 1 d . . .
C1 C 0.41022(12) 0.18306(13) 0.61421(6) 0.0405(4) Uani 1 1 d . . .
C2 C 0.49964(13) 0.09300(14) 0.61322(6) 0.0457(4) Uani 1 1 d . . .
O2 O 0.40712(13) 0.38015(16) 0.47625(6) 0.0888(6) Uani 1 1 d . . .
C8 C 0.47733(13) 0.29612(15) 0.60738(7) 0.0477(4) Uani 1 1 d . . .
C7 C 0.59524(13) 0.14616(17) 0.59951(6) 0.0504(4) Uani 1 1 d . . .
N1 N 0.17301(13) 0.15269(13) 0.70491(6) 0.0606(4) Uani 1 1 d . . .
C3 C 0.49773(17) -0.02499(16) 0.62260(8) 0.0606(5) Uani 1 1 d . . .
C11 C 0.37757(17) 0.20113(19) 0.51775(7) 0.0585(5) Uani 1 1 d . . .
C9 C 0.43393(16) 0.38106(17) 0.56812(8) 0.0584(5) Uani 1 1 d . . .
C15 C 0.25267(14) 0.11066(15) 0.67532(7) 0.0520(4) Uani 1 1 d D . .
C10 C 0.40630(13) 0.32620(18) 0.51670(7) 0.0576(5) Uani 1 1 d . . .
C18 C 0.16651(18) 0.27317(18) 0.72207(9) 0.0638(5) Uani 1 1 d . . .
C6 C 0.69146(15) 0.0856(2) 0.59510(8) 0.0660(5) Uani 1 1 d . . .
C4 C 0.59415(19) -0.0860(2) 0.61819(10) 0.0740(6) Uani 1 1 d . . .
C5 C 0.68876(17) -0.0312(2) 0.60485(9) 0.0730(6) Uani 1 1 d . . .
C13 C 0.14499(17) 0.2134(2) 0.55278(10) 0.0778(6) Uani 1 1 d . . .
H13A H 0.1377 0.1314 0.5482 0.117 Uiso 1 1 calc R . .
H13B H 0.1513 0.2499 0.5193 0.117 Uiso 1 1 calc R . .
H13C H 0.0825 0.2428 0.5706 0.117 Uiso 1 1 calc R . .
C16 C 0.0815(2) 0.0753(2) 0.71788(12) 0.0926(9) Uani 1 1 d . . .
H16A H 0.1064 -0.0040 0.7161 0.111 Uiso 1 1 calc R . .
H16B H 0.0593 0.0903 0.7536 0.111 Uiso 1 1 calc R . .
C19 C 0.1982(3) 0.2916(3) 0.77758(10) 0.1042(9) Uani 1 1 d . . .
H19A H 0.2721 0.2685 0.7824 0.156 Uiso 1 1 calc R . .
H19B H 0.1524 0.2462 0.7998 0.156 Uiso 1 1 calc R . .
H19C H 0.1905 0.3718 0.7863 0.156 Uiso 1 1 calc R . .
C17 C -0.0122(3) 0.0880(3) 0.68394(17) 0.1204(12) Uani 1 1 d . . .
H17A H 0.0089 0.0745 0.6484 0.181 Uiso 1 1 calc R . .
H17B H -0.0407 0.1648 0.6872 0.181 Uiso 1 1 calc R . .
H17C H -0.0665 0.0330 0.6938 0.181 Uiso 1 1 calc R . .
H12 H 0.3040(13) 0.0862(15) 0.5697(6) 0.041(4) Uiso 1 1 d . . .
H9B H 0.4820(19) 0.442(2) 0.5606(9) 0.074(6) Uiso 1 1 d . . .
H8 H 0.4882(14) 0.3295(15) 0.6418(7) 0.048(4) Uiso 1 1 d . . .
H3 H 0.4276(17) -0.0635(17) 0.6323(8) 0.059(5) Uiso 1 1 d . . .
H9A H 0.367(2) 0.418(2) 0.5839(9) 0.078(7) Uiso 1 1 d . . .
H11B H 0.331(2) 0.1841(19) 0.4906(9) 0.075(6) Uiso 1 1 d . . .
H6 H 0.756(2) 0.1237(19) 0.5868(8) 0.069(6) Uiso 1 1 d . . .
H11A H 0.4422(18) 0.1603(17) 0.5124(8) 0.059(5) Uiso 1 1 d . . .
H4 H 0.596(2) -0.171(2) 0.6257(10) 0.088(7) Uiso 1 1 d . . .
H5 H 0.755(2) -0.075(2) 0.6006(8) 0.074(6) Uiso 1 1 d . . .
H18A H 0.2099(17) 0.3199(18) 0.6994(8) 0.061(5) Uiso 1 1 d . . .
H18B H 0.093(2) 0.297(2) 0.7178(9) 0.082(7) Uiso 1 1 d . . .

loop_
_atom_site_aniso_label
_atom_site_aniso_U_11
_atom_site_aniso_U_22
_atom_site_aniso_U_33
_atom_site_aniso_U_23
_atom_site_aniso_U_13
_atom_site_aniso_U_12
O3 0.0390(6) 0.0590(7) 0.0591(7) 0.0001(5) -0.0039(5) 0.0010(5)
O1 0.0384(6) 0.0681(8) 0.0676(8) 0.0108(6) 0.0017(5) -0.0089(5)
O4 0.0548(8) 0.1095(12) 0.0429(7) -0.0080(7) 0.0001(5) 0.0023(7)
C14 0.0424(8) 0.0524(9) 0.0415(8) 0.0034(6) 0.0030(6) 0.0084(7)
O5 0.0719(9) 0.0493(7) 0.0915(10) -0.0011(7) 0.0311(7) -0.0003(6)
C12 0.0427(8) 0.0473(9) 0.0452(8) -0.0025(6) -0.0009(6) -0.0041(7)
C1 0.0378(8) 0.0451(8) 0.0385(7) 0.0019(6) 0.0029(6) -0.0004(6)
C2 0.0419(8) 0.0542(9) 0.0410(8) 0.0007(6) 0.0046(6) 0.0043(7)
O2 0.0666(9) 0.1243(14) 0.0755(10) 0.0529(10) -0.0136(7) -0.0169(9)
C8 0.0443(9) 0.0515(9) 0.0472(8) -0.0014(7) -0.0001(7) -0.0077(7)
C7 0.0415(8) 0.0673(11) 0.0424(8) 0.0011(7) 0.0009(6) 0.0015(7)
N1 0.0569(9) 0.0535(8) 0.0715(10) 0.0061(7) 0.0279(7) 0.0042(7)
C3 0.0577(11) 0.0543(10) 0.0697(11) 0.0022(9) 0.0114(9) 0.0089(9)
C11 0.0561(11) 0.0792(13) 0.0403(9) -0.0017(8) -0.0020(8) -0.0013(10)
C9 0.0523(10) 0.0507(10) 0.0721(12) 0.0137(8) 0.0033(9) -0.0064(8)
C15 0.0522(10) 0.0498(9) 0.0539(9) 0.0099(7) 0.0141(7) 0.0060(7)
C10 0.0372(8) 0.0782(12) 0.0573(10) 0.0219(9) 0.0000(7) -0.0002(8)
C18 0.0543(11) 0.0623(11) 0.0748(13) -0.0024(10) 0.0137(9) 0.0113(9)
C6 0.0403(10) 0.0971(16) 0.0605(11) -0.0001(10) 0.0052(8) 0.0059(10)
C4 0.0744(14) 0.0661(13) 0.0814(14) 0.0001(10) 0.0076(11) 0.0245(11)
C5 0.0554(12) 0.0931(16) 0.0705(13) -0.0084(11) 0.0032(9) 0.0281(11)
C13 0.0500(11) 0.0865(15) 0.0967(16) -0.0005(12) -0.0219(11) 0.0008(10)
C16 0.0795(16) 0.0717(14) 0.127(2) 0.0009(14) 0.0580(16) -0.0024(11)
C19 0.097(2) 0.142(3) 0.0738(15) -0.0311(16) 0.0190(13) 0.0156(18)
C17 0.0798(19) 0.110(2) 0.171(3) -0.024(2) 0.031(2) -0.0221(16)

loop_
_atom_type_symbol
_atom_type_description
_atom_type_scat_dispersion_real
_atom_type_scat_dispersion_imag
_atom_type_scat_source
C C 0.0033 0.0016 'International Tables Vol C Tables 4.2.6.8 and 6.1.1.4'
H H 0.0000 0.0000 'International Tables Vol C Tables 4.2.6.8 and 6.1.1.4'
N N 0.0061 0.0033 'International Tables Vol C Tables 4.2.6.8 and 6.1.1.4'
O O 0.0106 0.0060 'International Tables Vol C Tables 4.2.6.8 and 6.1.1.4'

loop_
_geom_angle_atom_site_label_1
_geom_angle_atom_site_label_2
_geom_angle_atom_site_label_3
_geom_angle
_geom_angle_site_symmetry_1
_geom_angle_site_symmetry_3
_geom_angle_publ_flag
C13 O3 C12 113.66(14) . . ?
C7 O1 C8 107.70(12) . . ?
O4 C14 C15 120.26(15) . . ?
O4 C14 C1 120.62(15) . . ?
C15 C14 C1 118.48(14) . . ?
O3 C12 C11 111.00(14) . . ?
O3 C12 C1 105.38(12) . . ?
C11 C12 C1 110.59(14) . . ?
O3 C12 H12 107.8(10) . . ?
C11 C12 H12 112.2(10) . . ?
C1 C12 H12 109.5(10) . . ?
C2 C1 C12 112.11(13) . . ?
C2 C1 C14 110.00(12) . . ?
C12 C1 C14 111.75(12) . . ?
C2 C1 C8 100.73(12) . . ?
C12 C1 C8 112.20(13) . . ?
C14 C1 C8 109.52(13) . . ?
C7 C2 C3 119.88(16) . . ?
C7 C2 C1 108.81(14) . . ?
C3 C2 C1 131.30(16) . . ?
O1 C8 C9 107.62(14) . . ?
O1 C8 C1 106.66(13) . . ?
C9 C8 C1 115.66(14) . . ?
O1 C8 H8 105.1(10) . . ?
C9 C8 H8 113.3(10) . . ?
C1 C8 H8 107.8(10) . . ?
O1 C7 C2 113.63(14) . . ?
O1 C7 C6 124.23(17) . . ?
C2 C7 C6 122.13(19) . . ?
C15 N1 C18 123.92(16) . . ?
C15 N1 C16 118.12(16) . . ?
C18 N1 C16 117.79(16) . . ?
C2 C3 C4 118.1(2) . . ?
C2 C3 H3 119.6(11) . . ?
C4 C3 H3 122.3(11) . . ?
C10 C11 C12 111.92(16) . . ?
C10 C11 H11B 110.0(14) . . ?
C12 C11 H11B 110.5(14) . . ?
C10 C11 H11A 106.5(13) . . ?
C12 C11 H11A 109.4(12) . . ?
H11B C11 H11A 108.4(19) . . ?
C10 C9 C8 113.01(16) . . ?
C10 C9 H9B 106.3(14) . . ?
C8 C9 H9B 113.5(14) . . ?
C10 C9 H9A 109.7(13) . . ?
C8 C9 H9A 107.4(13) . . ?
H9B C9 H9A 106.7(19) . . ?
O5 C15 N1 124.30(16) . . ?
O5 C15 C14 116.80(14) . . ?
N1 C15 C14 118.61(15) . . ?
O2 C10 C11 121.2(2) . . ?
O2 C10 C9 122.1(2) . . ?
C11 C10 C9 116.68(15) . . ?
N1 C18 C19 114.1(2) . . ?
N1 C18 H18A 109.0(12) . . ?
C19 C18 H18A 110.5(12) . . ?
N1 C18 H18B 106.7(15) . . ?
C19 C18 H18B 108.7(14) . . ?
H18A C18 H18B 107.7(19) . . ?
C5 C6 C7 117.5(2) . . ?
C5 C6 H6 121.7(14) . . ?
C7 C6 H6 120.8(14) . . ?
C5 C4 C3 121.1(2) . . ?
C5 C4 H4 118.5(15) . . ?
C3 C4 H4 120.4(15) . . ?
C4 C5 C6 121.29(19) . . ?
C4 C5 H5 120.4(14) . . ?
C6 C5 H5 118.2(14) . . ?
O3 C13 H13A 109.5 . . ?
O3 C13 H13B 109.5 . . ?
H13A C13 H13B 109.5 . . ?
O3 C13 H13C 109.5 . . ?
H13A C13 H13C 109.5 . . ?
H13B C13 H13C 109.5 . . ?
C17 C16 N1 114.4(2) . . ?
C17 C16 H16A 108.7 . . ?
N1 C16 H16A 108.7 . . ?
C17 C16 H16B 108.7 . . ?
N1 C16 H16B 108.7 . . ?
H16A C16 H16B 107.6 . . ?
C18 C19 H19A 109.5 . . ?
C18 C19 H19B 109.5 . . ?
H19A C19 H19B 109.5 . . ?
C18 C19 H19C 109.5 . . ?
H19A C19 H19C 109.5 . . ?
H19B C19 H19C 109.5 . . ?
C16 C17 H17A 109.5 . . ?
C16 C17 H17B 109.5 . . ?
H17A C17 H17B 109.5 . . ?
C16 C17 H17C 109.5 . . ?
H17A C17 H17C 109.5 . . ?
H17B C17 H17C 109.5 . . ?

loop_
_geom_bond_atom_site_label_1
_geom_bond_atom_site_label_2
_geom_bond_distance
_geom_bond_site_symmetry_2
_geom_bond_publ_flag
O3 C13 1.417(2) . ?
O3 C12 1.424(2) . ?
O1 C7 1.360(2) . ?
O1 C8 1.458(2) . ?
O4 C14 1.204(2) . ?
C14 C15 1.532(2) . ?
C14 C1 1.536(2) . ?
O5 C15 1.229(2) . ?
C12 C11 1.521(2) . ?
C12 C1 1.534(2) . ?
C12 H12 0.968(17) . ?
C1 C2 1.520(2) . ?
C1 C8 1.560(2) . ?
C2 C7 1.379(2) . ?
C2 C3 1.387(3) . ?
O2 C10 1.210(2) . ?
C8 C9 1.505(3) . ?
C8 H8 0.973(18) . ?
C7 C6 1.386(3) . ?
N1 C15 1.335(2) . ?
N1 C18 1.464(3) . ?
N1 C16 1.481(3) . ?
C3 C4 1.391(3) . ?
C3 H3 1.01(2) . ?
C11 C10 1.491(3) . ?
C11 H11B 0.93(2) . ?
C11 H11A 0.94(2) . ?
C9 C10 1.502(3) . ?
C9 H9B 0.94(2) . ?
C9 H9A 1.02(2) . ?
C18 C19 1.490(3) . ?
C18 H18A 0.96(2) . ?
C18 H18B 0.96(3) . ?
C6 C5 1.376(3) . ?
C6 H6 0.93(2) . ?
C4 C5 1.374(3) . ?
C4 H4 1.00(3) . ?
C5 H5 0.97(2) . ?
C13 H13A 0.9600 . ?
C13 H13B 0.9600 . ?
C13 H13C 0.9600 . ?
C16 C17 1.456(5) . ?
C16 H16A 0.9700 . ?
C16 H16B 0.9700 . ?
C19 H19A 0.9600 . ?
C19 H19B 0.9600 . ?
C19 H19C 0.9600 . ?
C17 H17A 0.9600 . ?
C17 H17B 0.9600 . ?
C17 H17C 0.9600 . ?

loop_
_geom_torsion_atom_site_label_1
_geom_torsion_atom_site_label_2
_geom_torsion_atom_site_label_3
_geom_torsion_atom_site_label_4
_geom_torsion
_geom_torsion_site_symmetry_1
_geom_torsion_site_symmetry_2
_geom_torsion_site_symmetry_3
_geom_torsion_site_symmetry_4
_geom_torsion_publ_flag
C13 O3 C12 C11 73.7(2) . . . . ?
C13 O3 C12 C1 -166.57(16) . . . . ?
O3 C12 C1 C2 166.85(12) . . . . ?
C11 C12 C1 C2 -73.14(18) . . . . ?
O3 C12 C1 C14 42.82(17) . . . . ?
C11 C12 C1 C14 162.83(14) . . . . ?
O3 C12 C1 C8 -80.64(15) . . . . ?
C11 C12 C1 C8 39.37(19) . . . . ?
O4 C14 C1 C2 76.6(2) . . . . ?
C15 C14 C1 C2 -94.27(16) . . . . ?
O4 C14 C1 C12 -158.22(16) . . . . ?
C15 C14 C1 C12 30.93(19) . . . . ?
O4 C14 C1 C8 -33.3(2) . . . . ?
C15 C14 C1 C8 155.90(13) . . . . ?
C12 C1 C2 C7 110.93(15) . . . . ?
C14 C1 C2 C7 -124.07(14) . . . . ?
C8 C1 C2 C7 -8.54(16) . . . . ?
C12 C1 C2 C3 -68.0(2) . . . . ?
C14 C1 C2 C3 57.0(2) . . . . ?
C8 C1 C2 C3 172.54(18) . . . . ?
C7 O1 C8 C9 -140.50(15) . . . . ?
C7 O1 C8 C1 -15.79(17) . . . . ?
C2 C1 C8 O1 14.42(15) . . . . ?
C12 C1 C8 O1 -105.00(14) . . . . ?
C14 C1 C8 O1 130.30(13) . . . . ?
C2 C1 C8 C9 134.04(15) . . . . ?
C12 C1 C8 C9 14.6(2) . . . . ?
C14 C1 C8 C9 -110.07(16) . . . . ?
C8 O1 C7 C2 10.75(19) . . . . ?
C8 O1 C7 C6 -170.42(16) . . . . ?
C3 C2 C7 O1 178.24(16) . . . . ?
C1 C2 C7 O1 -0.82(19) . . . . ?
C3 C2 C7 C6 -0.6(3) . . . . ?
C1 C2 C7 C6 -179.68(16) . . . . ?
C7 C2 C3 C4 0.6(3) . . . . ?
C1 C2 C3 C4 179.39(18) . . . . ?
O3 C12 C11 C10 54.21(19) . . . . ?
C1 C12 C11 C10 -62.4(2) . . . . ?
O1 C8 C9 C10 70.35(18) . . . . ?
C1 C8 C9 C10 -48.8(2) . . . . ?
C18 N1 C15 O5 -173.10(19) . . . . ?
C16 N1 C15 O5 2.1(3) . . . . ?
C18 N1 C15 C14 13.2(3) . . . . ?
C16 N1 C15 C14 -171.63(19) . . . . ?
O4 C14 C15 O5 -127.35(19) . . . . ?
C1 C14 C15 O5 43.5(2) . . . . ?
O4 C14 C15 N1 46.8(2) . . . . ?
C1 C14 C15 N1 -142.28(16) . . . . ?
C12 C11 C10 O2 -151.93(17) . . . . ?
C12 C11 C10 C9 28.1(2) . . . . ?
C8 C9 C10 O2 -153.61(17) . . . . ?
C8 C9 C10 C11 26.4(2) . . . . ?
C15 N1 C18 C19 -103.1(2) . . . . ?
C16 N1 C18 C19 81.7(3) . . . . ?
O1 C7 C6 C5 -178.57(18) . . . . ?
C2 C7 C6 C5 0.2(3) . . . . ?
C2 C3 C4 C5 -0.1(3) . . . . ?
C3 C4 C5 C6 -0.4(4) . . . . ?
C7 C6 C5 C4 0.3(3) . . . . ?
C15 N1 C16 C17 -96.5(3) . . . . ?
C18 N1 C16 C17 79.0(3) . . . . ?
